data_2218347
loop_
_publ_author_name
'Choi, Hong Dae'
'Seo, Pil Ja'
'Son, Byeng Wha'
'Lee, Uk'

_publ_section_title
;
 5-Ethyl-2-methyl-3-phenylsulfonyl-1-benzofuran
;
_journal_coeditor_code CF2194
_journal_issue 6
_journal_name_full 'Acta Crystallographica Section E'
_journal_page_first o1016
_journal_paper_doi 10.1107/S1600536808012877
_journal_volume 64
_journal_year 2008
_chemical_formula_iupac 'C17 H16 O3 S'
_chemical_formula_moiety 'C17 H16 O3 S'
_chemical_formula_sum 'C17 H16 O3 S'
_chemical_formula_weight 300.36
_chemical_name_systematic
;
5-Ethyl-2-methyl-3-phenylsulfonyl-1-benzofuran
;
_space_group_IT_number 14
_symmetry_cell_setting monoclinic
_symmetry_space_group_name_Hall '-P 2yn'
_symmetry_space_group_name_H-M 'P 1 21/n 1'
_atom_sites_solution_hydrogens geom
_atom_sites_solution_primary direct
_atom_sites_solution_secondary difmap
_cell_angle_alpha 90.00
_cell_angle_beta 97.3010(10)
_cell_angle_gamma 90.00
_cell_formula_units_Z 4
_cell_length_a 8.7009(4)
_cell_length_b 8.2019(4)
_cell_length_c 20.6820(10)
_cell_measurement_reflns_used 2779
_cell_measurement_temperature 173(2)
_cell_measurement_theta_max 27.85
_cell_measurement_theta_min 2.44
_cell_volume 1463.98(12)
_computing_cell_refinement 'SAINT (Bruker, 2001)'
_computing_data_collection 'SMART (Bruker, 2001)'
_computing_data_reduction 'SAINT (Bruker, 2001)'
_computing_molecular_graphics 'ORTEP-3 (Farrugia, 1997) and DIAMOND (Brandenburg, 1998)'
_computing_publication_material 'SHELXL97 (Sheldrick, 2008)'
_computing_structure_refinement 'SHELXL97 (Sheldrick, 2008)'
_computing_structure_solution 'SHELXS97 (Sheldrick, 2008)'
_diffrn_ambient_temperature 173(2)
_diffrn_detector_area_resol_mean 10.0
_diffrn_measured_fraction_theta_full 0.997
_diffrn_measured_fraction_theta_max 0.997
_diffrn_measurement_device_type 'Bruker SMART CCD'
_diffrn_measurement_method '\f and \w'
_diffrn_radiation_monochromator graphite
_diffrn_radiation_source 'fine-focus sealed tube'
_diffrn_radiation_type MoK\a
_diffrn_radiation_wavelength 0.71073
_diffrn_reflns_av_R_equivalents 0.0480
_diffrn_reflns_av_sigmaI/netI 0.0564
_diffrn_reflns_limit_h_max 11
_diffrn_reflns_limit_h_min -8
_diffrn_reflns_limit_k_max 10
_diffrn_reflns_limit_k_min -8
_diffrn_reflns_limit_l_max 26
_diffrn_reflns_limit_l_min -24
_diffrn_reflns_number 8693
_diffrn_reflns_theta_full 27.00
_diffrn_reflns_theta_max 27.00
_diffrn_reflns_theta_min 2.44
_diffrn_standards_number 0
_exptl_absorpt_coefficient_mu 0.228
_exptl_absorpt_correction_type none
_exptl_crystal_colour colorless
_exptl_crystal_density_diffrn 1.363
_exptl_crystal_density_method 'not measured'
_exptl_crystal_description block
_exptl_crystal_F_000 632
_exptl_crystal_size_max 0.40
_exptl_crystal_size_mid 0.20
_exptl_crystal_size_min 0.20
_refine_diff_density_max 0.423
_refine_diff_density_min -0.491
_refine_ls_extinction_method none
_refine_ls_goodness_of_fit_ref 1.034
_refine_ls_hydrogen_treatment constr
_refine_ls_matrix_type full
_refine_ls_number_parameters 192
_refine_ls_number_reflns 3194
_refine_ls_number_restraints 0
_refine_ls_restrained_S_all 1.034
_refine_ls_R_factor_all 0.0855
_refine_ls_R_factor_gt 0.0563
_refine_ls_shift/su_max 0.000
_refine_ls_shift/su_mean 0.000
_refine_ls_structure_factor_coef Fsqd
_refine_ls_weighting_details 'calc w=1/[\s^2^(Fo^2^)+(0.0725P)^2^+0.989P] where P=(Fo^2^+2Fc^2^)/3'
_refine_ls_weighting_scheme calc
_refine_ls_wR_factor_gt 0.1317
_refine_ls_wR_factor_ref 0.1481
_reflns_number_gt 2264
_reflns_number_total 3194
_reflns_threshold_expression I>2\s(I)
_cod_data_source_file cf2194.cif
_cod_data_source_block I
_cod_original_sg_symbol_Hall -P_2yn
_cod_original_sg_symbol_H-M 'P 21/n'
_cod_database_code 2218347
_cod_database_fobs_code 2218347

loop_
_symmetry_equiv_pos_as_xyz
'x, y, z'
'-x+1/2, y+1/2, -z+1/2'
'-x, -y, -z'
'x-1/2, -y-1/2, z-1/2'

loop_
_atom_site_type_symbol
_atom_site_label
_atom_site_fract_x
_atom_site_fract_y
_atom_site_fract_z
_atom_site_U_iso_or_equiv
_atom_site_adp_type
_atom_site_calc_flag
_atom_site_refinement_flags
_atom_site_occupancy
S S 0.22072(7) 0.75221(8) 0.07999(3) 0.01957(19) Uani d . 1
O O1 0.6098(2) 0.7989(3) 0.00433(10) 0.0340(5) Uani d . 1
O O2 0.1125(2) 0.7474(2) 0.02135(9) 0.0302(5) Uani d . 1
O O3 0.1953(2) 0.8653(2) 0.13092(9) 0.0256(4) Uani d . 1
C C1 0.4056(3) 0.7908(3) 0.06010(12) 0.0206(6) Uani d . 1
C C2 0.5331(3) 0.8631(3) 0.10261(13) 0.0219(6) Uani d . 1
C C3 0.5561(3) 0.9250(3) 0.16565(13) 0.0253(6) Uani d . 1
H H3 0.4738 0.9264 0.1918 0.030 Uiso calc R 1
C C4 0.7023(3) 0.9852(4) 0.18992(15) 0.0318(7) Uani d . 1
C C5 0.8208(3) 0.9848(4) 0.15001(17) 0.0362(8) Uani d . 1
H H5 0.9195 1.0266 0.1671 0.043 Uiso calc R 1
C C6 0.8006(3) 0.9267(4) 0.08721(16) 0.0361(8) Uani d . 1
H H6 0.8817 0.9286 0.0605 0.043 Uiso calc R 1
C C7 0.6548(3) 0.8648(4) 0.06503(14) 0.0286(6) Uani d . 1
C C8 0.4583(3) 0.7531(3) 0.00219(13) 0.0283(6) Uani d . 1
C C9 0.2322(3) 0.5547(3) 0.11444(12) 0.0184(5) Uani d . 1
C C10 0.3091(3) 0.5341(3) 0.17728(13) 0.0246(6) Uani d . 1
H H10 0.3552 0.6245 0.2010 0.030 Uiso calc R 1
C C11 0.3172(3) 0.3800(4) 0.20437(13) 0.0280(6) Uani d . 1
H H11 0.3697 0.3637 0.2470 0.034 Uiso calc R 1
C C12 0.2487(3) 0.2487(3) 0.16934(14) 0.0294(6) Uani d . 1
H H12 0.2542 0.1429 0.1882 0.035 Uiso calc R 1
C C13 0.1722(3) 0.2713(3) 0.10688(14) 0.0280(6) Uani d . 1
H H13 0.1255 0.1809 0.0833 0.034 Uiso calc R 1
C C14 0.1637(3) 0.4242(3) 0.07899(13) 0.0236(6) Uani d . 1
H H14 0.1119 0.4400 0.0362 0.028 Uiso calc R 1
C C15 0.3901(4) 0.6744(4) -0.05890(14) 0.0389(8) Uani d . 1
H H15A 0.2823 0.6446 -0.0556 0.058 Uiso calc R 1
H H15B 0.4494 0.5762 -0.0664 0.058 Uiso calc R 1
H H15C 0.3933 0.7503 -0.0953 0.058 Uiso calc R 1
C C16 0.7384(4) 1.0484(5) 0.25879(18) 0.0546(10) Uani d . 1
H H16A 0.8332 0.9924 0.2791 0.066 Uiso calc R 1
H H16B 0.7639 1.1657 0.2561 0.066 Uiso calc R 1
C C17 0.6211(5) 1.0323(6) 0.30328(18) 0.0597(11) Uani d . 1
H H17A 0.5272 1.0912 0.2855 0.090 Uiso calc R 1
H H17B 0.6612 1.0782 0.3459 0.090 Uiso calc R 1
H H17C 0.5965 0.9168 0.3083 0.090 Uiso calc R 1

loop_
_atom_site_aniso_label
_atom_site_aniso_U_11
_atom_site_aniso_U_22
_atom_site_aniso_U_33
_atom_site_aniso_U_12
_atom_site_aniso_U_13
_atom_site_aniso_U_23
S 0.0181(3) 0.0187(3) 0.0212(3) 0.0015(2) -0.0004(2) 0.0000(3)
O1 0.0302(11) 0.0407(13) 0.0338(12) 0.0061(9) 0.0137(9) 0.0073(10)
O2 0.0274(10) 0.0313(11) 0.0295(10) 0.0013(8) -0.0058(8) 0.0035(9)
O3 0.0231(10) 0.0222(10) 0.0323(11) 0.0004(8) 0.0063(8) -0.0056(8)
C1 0.0222(13) 0.0177(13) 0.0225(13) 0.0017(10) 0.0049(10) 0.0029(11)
C2 0.0177(13) 0.0195(13) 0.0289(14) 0.0024(10) 0.0045(11) 0.0070(11)
C3 0.0202(14) 0.0259(15) 0.0299(15) -0.0016(11) 0.0037(11) 0.0014(12)
C4 0.0241(15) 0.0291(16) 0.0404(17) -0.0061(12) -0.0025(12) 0.0039(13)
C5 0.0175(14) 0.0372(18) 0.052(2) -0.0044(12) -0.0009(13) 0.0117(16)
C6 0.0208(15) 0.0384(18) 0.051(2) 0.0047(12) 0.0116(14) 0.0179(16)
C7 0.0264(15) 0.0277(15) 0.0329(15) 0.0067(12) 0.0082(12) 0.0084(13)
C8 0.0306(15) 0.0293(15) 0.0256(14) 0.0069(12) 0.0058(12) 0.0089(13)
C9 0.0171(12) 0.0192(13) 0.0191(13) -0.0002(10) 0.0037(10) -0.0006(10)
C10 0.0263(14) 0.0255(15) 0.0212(13) -0.0015(11) -0.0001(11) -0.0037(11)
C11 0.0324(16) 0.0306(16) 0.0198(13) 0.0005(12) -0.0008(11) 0.0012(12)
C12 0.0373(16) 0.0208(14) 0.0317(15) 0.0006(12) 0.0104(13) 0.0044(13)
C13 0.0333(15) 0.0224(15) 0.0289(15) -0.0044(11) 0.0062(12) -0.0055(12)
C14 0.0258(14) 0.0239(14) 0.0209(13) -0.0016(11) 0.0023(11) -0.0019(11)
C15 0.052(2) 0.0423(19) 0.0232(15) 0.0102(16) 0.0090(14) -0.0009(14)
C16 0.0393(19) 0.066(3) 0.058(2) -0.0246(18) 0.0013(17) -0.017(2)
C17 0.059(2) 0.077(3) 0.042(2) -0.018(2) -0.0003(18) -0.019(2)

loop_
_atom_type_symbol
_atom_type_description
_atom_type_scat_dispersion_real
_atom_type_scat_dispersion_imag
_atom_type_scat_source
C C 0.0033 0.0016 'International Tables Vol C Tables 4.2.6.8 and 6.1.1.4'
H H 0.0000 0.0000 'International Tables Vol C Tables 4.2.6.8 and 6.1.1.4'
O O 0.0106 0.0060 'International Tables Vol C Tables 4.2.6.8 and 6.1.1.4'
S S 0.1246 0.1234 'International Tables Vol C Tables 4.2.6.8 and 6.1.1.4'

loop_
_geom_angle_atom_site_label_1
_geom_angle_atom_site_label_2
_geom_angle_atom_site_label_3
_geom_angle
O2 S O3 119.24(12)
O2 S C1 109.38(12)
O3 S C1 106.76(12)
O2 S C9 108.19(12)
O3 S C9 107.54(11)
C1 S C9 104.81(12)
C8 O1 C7 107.4(2)
C8 C1 C2 107.9(2)
C8 C1 S 126.0(2)
C2 C1 S 126.13(19)
C3 C2 C7 119.4(2)
C3 C2 C1 136.5(2)
C7 C2 C1 104.1(2)
C2 C3 C4 118.8(3)
C2 C3 H3 120.6
C4 C3 H3 120.6
C3 C4 C5 119.5(3)
C3 C4 C16 122.0(3)
C5 C4 C16 118.4(3)
C6 C5 C4 122.9(3)
C6 C5 H5 118.6
C4 C5 H5 118.6
C5 C6 C7 116.2(3)
C5 C6 H6 121.9
C7 C6 H6 121.9
O1 C7 C6 125.9(3)
O1 C7 C2 110.9(2)
C6 C7 C2 123.2(3)
O1 C8 C1 109.7(2)
O1 C8 C15 115.4(2)
C1 C8 C15 134.8(3)
C14 C9 C10 121.5(2)
C14 C9 S 119.7(2)
C10 C9 S 118.85(19)
C11 C10 C9 118.9(2)
C11 C10 H10 120.6
C9 C10 H10 120.6
C10 C11 C12 120.1(3)
C10 C11 H11 119.9
C12 C11 H11 119.9
C11 C12 C13 120.3(3)
C11 C12 H12 119.8
C13 C12 H12 119.8
C14 C13 C12 120.3(3)
C14 C13 H13 119.9
C12 C13 H13 119.9
C13 C14 C9 118.9(2)
C13 C14 H14 120.5
C9 C14 H14 120.5
C8 C15 H15A 109.5
C8 C15 H15B 109.5
H15A C15 H15B 109.5
C8 C15 H15C 109.5
H15A C15 H15C 109.5
H15B C15 H15C 109.5
C17 C16 C4 118.9(3)
C17 C16 H16A 107.6
C4 C16 H16A 107.6
C17 C16 H16B 107.6
C4 C16 H16B 107.6
H16A C16 H16B 107.0
C16 C17 H17A 109.5
C16 C17 H17B 109.5
H17A C17 H17B 109.5
C16 C17 H17C 109.5
H17A C17 H17C 109.5
H17B C17 H17C 109.5

loop_
_geom_bond_atom_site_label_1
_geom_bond_atom_site_label_2
_geom_bond_distance
S O2 1.4386(19)
S O3 1.4417(19)
S C1 1.740(3)
S C9 1.767(3)
O1 C8 1.367(3)
O1 C7 1.377(4)
C1 C8 1.371(4)
C1 C2 1.451(4)
C2 C3 1.390(4)
C2 C7 1.391(4)
C3 C4 1.397(4)
C3 H3 0.950
C4 C5 1.400(4)
C4 C16 1.511(5)
C5 C6 1.374(5)
C5 H5 0.950
C6 C7 1.389(4)
C6 H6 0.950
C8 C15 1.474(4)
C9 C14 1.388(4)
C9 C10 1.395(3)
C10 C11 1.381(4)
C10 H10 0.950
C11 C12 1.389(4)
C11 H11 0.950
C12 C13 1.388(4)
C12 H12 0.950
C13 C14 1.379(4)
C13 H13 0.950
C14 H14 0.950
C15 H15A 0.980
C15 H15B 0.980
C15 H15C 0.980
C16 C17 1.464(5)
C16 H16A 0.990
C16 H16B 0.990
C17 H17A 0.980
C17 H17B 0.980
C17 H17C 0.980

loop_
_geom_hbond_atom_site_label_D
_geom_hbond_atom_site_label_H
_geom_hbond_atom_site_label_A
_geom_hbond_site_symmetry_A
_geom_hbond_distance_DH
_geom_hbond_distance_HA
_geom_hbond_distance_DA
_geom_hbond_angle_DHA
C15 H15C Cg2 3_675 0.98 2.80 3.592(4) 139.0
C16 H16B Cg2 2_655 0.98 3.21 3.903(4) 128.0

loop_
_geom_torsion_atom_site_label_1
_geom_torsion_atom_site_label_2
_geom_torsion_atom_site_label_3
_geom_torsion_atom_site_label_4
_geom_torsion
O2 S C1 C8 -26.7(3)
O3 S C1 C8 -157.0(2)
C9 S C1 C8 89.1(3)
O2 S C1 C2 155.7(2)
O3 S C1 C2 25.4(3)
C9 S C1 C2 -88.5(2)
C8 C1 C2 C3 -179.7(3)
S C1 C2 C3 -1.8(5)
C8 C1 C2 C7 0.9(3)
S C1 C2 C7 178.8(2)
C7 C2 C3 C4 -1.0(4)
C1 C2 C3 C4 179.6(3)
C2 C3 C4 C5 1.3(4)
C2 C3 C4 C16 -177.6(3)
C3 C4 C5 C6 -0.3(5)
C16 C4 C5 C6 178.6(3)
C4 C5 C6 C7 -0.9(5)
C8 O1 C7 C6 -179.9(3)
C8 O1 C7 C2 -0.2(3)
C5 C6 C7 O1 -179.2(3)
C5 C6 C7 C2 1.2(4)
C3 C2 C7 O1 -179.9(2)
C1 C2 C7 O1 -0.4(3)
C3 C2 C7 C6 -0.3(4)
C1 C2 C7 C6 179.3(3)
C7 O1 C8 C1 0.8(3)
C7 O1 C8 C15 -178.2(2)
C2 C1 C8 O1 -1.1(3)
S C1 C8 O1 -179.00(19)
C2 C1 C8 C15 177.7(3)
S C1 C8 C15 -0.2(5)
O2 S C9 C14 10.3(2)
O3 S C9 C14 140.3(2)
C1 S C9 C14 -106.4(2)
O2 S C9 C10 -169.12(19)
O3 S C9 C10 -39.1(2)
C1 S C9 C10 74.3(2)
C14 C9 C10 C11 0.2(4)
S C9 C10 C11 179.6(2)
C9 C10 C11 C12 -0.4(4)
C10 C11 C12 C13 0.2(4)
C11 C12 C13 C14 0.1(4)
C12 C13 C14 C9 -0.3(4)
C10 C9 C14 C13 0.1(4)
S C9 C14 C13 -179.2(2)
C3 C4 C16 C17 5.8(6)
C5 C4 C16 C17 -173.1(3)

loop_
_cod_related_entry_id
_cod_related_entry_database
_cod_related_entry_code
1 ChemSpider 24740019
